data_7247343
loop_
_publ_author_name
'Srivastava, Devyani'
'Kushwaha, Aparna'
'Kociok-K\"ohn, Gabriele'
'Gosavi, Suresh W.'
'Chauhan, Ratna'
'Ashokkumar, Muthupandian'
'Kumar, Abhinav'
'Muddassir, Mohd.'

_publ_section_title
;
 Impact of substituent's position on the DSSC performances of new
 1,1&#x2032;-bis-(diphenylphosphino)ferrocene appended nickel(ii) methoxy
 cyanodithiolates
;
_journal_issue 40
_journal_name_full CrystEngComm
_journal_page_first 5660
_journal_page_last 5672
_journal_paper_doi 10.1039/D3CE00621B
_journal_volume 25
_journal_year 2023
_chemical_formula_moiety '2(C44 H35 Fe N Ni O P2 S2), C H4 O'
_chemical_formula_sum 'C89 H74 Fe2 N2 Ni2 O3 P4 S4'
_chemical_formula_weight 1700.74
_space_group_crystal_system monoclinic
_space_group_IT_number 14
_space_group_name_Hall '-P 2yn'
_space_group_name_H-M_alt 'P 1 21/n 1'
_atom_sites_solution_hydrogens geom
_atom_sites_solution_primary dual
_audit_creation_method SHELXL-2018/3
_audit_update_record
;
2023-06-20 deposited with the CCDC.	2023-09-04 downloaded from the CCDC.
;
_cell_angle_alpha 90
_cell_angle_beta 104.471(3)
_cell_angle_gamma 90
_cell_formula_units_Z 2
_cell_length_a 13.9440(4)
_cell_length_b 14.0630(4)
_cell_length_c 19.8997(6)
_cell_measurement_reflns_used 8645
_cell_measurement_temperature 150(2)
_cell_measurement_theta_max 27.0050
_cell_measurement_theta_min 3.2140
_cell_volume 3778.4(2)
_computing_cell_refinement 'CrysAlisPro 1.171.42.49 (Rigaku OD, 2022)'
_computing_data_collection 'CrysAlisPro 1.171.42.49 (Rigaku OD, 2022)'
_computing_data_reduction 'CrysAlisPro 1.171.42.49 (Rigaku OD, 2022)'
_computing_molecular_graphics 'ORTEP3 for Windows - Farrugia, L. J. J. Appl. Crystallogr. 1997, 30, 565'
_computing_publication_material
;
 'WinGX publication routines, Farrugia, 
 L. J., J. Appl. Crystallogr., 1999, 32, 837-838
;
_computing_structure_refinement
;
 SHELXL-2018/3 (Sheldrick, 2018)
 Sheldrick GM (2008) Acta Crystallogr A64:112--122 and 
 C. B. H\"ubschle, G. M. Sheldrick and B. Dittrich
 ShelXle: a Qt graphical user interface for SHELXL
 J. Appl. Cryst., 44, (2011) 1281-1284.
;
_computing_structure_solution
; 
 SHELXT
 Sheldrick, G. M. (2008). Acta Cryst. A64, 112-122.
;
_diffrn_ambient_environment N~2~
_diffrn_ambient_temperature 149.9(5)
_diffrn_detector 'CCD plate'
_diffrn_detector_area_resol_mean 8.0734
_diffrn_detector_type EosS2
_diffrn_measured_fraction_theta_full 0.999
_diffrn_measured_fraction_theta_max 0.990
_diffrn_measurement_device 'four-circle diffractometer'
_diffrn_measurement_device_type 'New Xcalibur, EosS2'
_diffrn_measurement_method '\w scans'
_diffrn_radiation_monochromator graphite
_diffrn_radiation_probe x-ray
_diffrn_radiation_type 'Mo K\a'
_diffrn_radiation_wavelength 0.71073
_diffrn_reflns_av_R_equivalents 0.0530
_diffrn_reflns_av_unetI/netI 0.0589
_diffrn_reflns_Laue_measured_fraction_full 0.999
_diffrn_reflns_Laue_measured_fraction_max 0.990
_diffrn_reflns_limit_h_max 18
_diffrn_reflns_limit_h_min -17
_diffrn_reflns_limit_k_max 18
_diffrn_reflns_limit_k_min -14
_diffrn_reflns_limit_l_max 24
_diffrn_reflns_limit_l_min -25
_diffrn_reflns_number 34840
_diffrn_reflns_point_group_measured_fraction_full 0.999
_diffrn_reflns_point_group_measured_fraction_max 0.990
_diffrn_reflns_theta_full 25.242
_diffrn_reflns_theta_max 27.484
_diffrn_reflns_theta_min 3.017
_diffrn_source 'fine-focus sealed X-ray tube'
_diffrn_source_type 'Enhance (Mo) X-ray Source'
_exptl_absorpt_coefficient_mu 1.117
_exptl_absorpt_correction_T_max 1.00000
_exptl_absorpt_correction_T_min 0.95273
_exptl_absorpt_correction_type multi-scan
_exptl_absorpt_process_details
;
CrysAlisPro 1.171.42.56a (Rigaku Oxford Diffraction, 2022)
Empirical absorption correction using spherical harmonics,
implemented in SCALE3 ABSPACK scaling algorithm.
;
_exptl_crystal_colour orange
_exptl_crystal_density_diffrn 1.495
_exptl_crystal_description block
_exptl_crystal_F_000 1756
_exptl_crystal_recrystallization_method 'Re-crystallisation from solvent: dichloromethane-methanol mixture (1:1 )'
_exptl_crystal_size_max 0.560
_exptl_crystal_size_mid 0.260
_exptl_crystal_size_min 0.200
_refine_diff_density_max 0.863
_refine_diff_density_min -0.547
_refine_diff_density_rms 0.090
_refine_ls_extinction_method none
_refine_ls_goodness_of_fit_ref 1.022
_refine_ls_hydrogen_treatment constr
_refine_ls_matrix_type full
_refine_ls_number_parameters 490
_refine_ls_number_reflns 8580
_refine_ls_number_restraints 13
_refine_ls_restrained_S_all 1.024
_refine_ls_R_factor_all 0.0743
_refine_ls_R_factor_gt 0.0495
_refine_ls_shift/su_max 0.001
_refine_ls_shift/su_mean 0.000
_refine_ls_structure_factor_coef Fsqd
_refine_ls_weighting_details 'w=1/[\s^2^(Fo^2^)+(0.0277P)^2^+7.5460P] where P=(Fo^2^+2Fc^2^)/3'
_refine_ls_weighting_scheme calc
_refine_ls_wR_factor_gt 0.0950
_refine_ls_wR_factor_ref 0.1058
_reflns_Friedel_coverage 0.000
_reflns_number_gt 6483
_reflns_number_total 8580
_reflns_threshold_expression 'I > 2\s(I)'
_cod_data_source_file d3ce00621b2.cif
_cod_data_source_block m-NiL
_cod_depositor_comments 'Adding full bibliography for 7247341--7247343.cif.'
_cod_original_sg_symbol_H-M 'P 21/n'
_cod_database_code 7247343
_shelx_shelxl_version_number 2018/3
_shelx_space_group_comment
;
The symmetry employed for this shelxl refinement is uniquely defined
by the following loop, which should always be used as a source of
symmetry information in preference to the above space-group names.
They are only intended as comments.
;
_shelx_estimated_absorpt_t_min 0.574
_shelx_estimated_absorpt_t_max 0.808
_oxdiff_exptl_absorpt_empirical_full_min 0.904
_oxdiff_exptl_absorpt_empirical_full_max 1.110
_oxdiff_exptl_absorpt_empirical_details
;
Empirical correction (ABSPACK) includes:
- Absorption correction using spherical harmonics
- Frame scaling
;

loop_
_space_group_symop_operation_xyz
'x, y, z'
'-x+1/2, y+1/2, -z+1/2'
'-x, -y, -z'
'x-1/2, -y-1/2, z-1/2'

loop_
_atom_site_label
_atom_site_type_symbol
_atom_site_fract_x
_atom_site_fract_y
_atom_site_fract_z
_atom_site_U_iso_or_equiv
_atom_site_adp_type
_atom_site_occupancy
_atom_site_site_symmetry_order
_atom_site_calc_flag
_atom_site_refinement_flags_posn
_atom_site_refinement_flags_adp
_atom_site_refinement_flags_occupancy
_atom_site_disorder_assembly
_atom_site_disorder_group
Ni Ni 0.30309(3) 0.55804(3) 0.52471(2) 0.01728(10) Uani 1 1 d . . . . .
P1 P 0.34786(6) 0.66426(6) 0.60794(4) 0.01757(18) Uani 1 1 d . . . . .
P2 P 0.22304(6) 0.65351(6) 0.43991(4) 0.01612(17) Uani 1 1 d . . . . .
S1 S 0.37152(6) 0.44216(6) 0.59477(4) 0.02197(18) Uani 1 1 d . . . . .
S2 S 0.26574(7) 0.43170(6) 0.45745(5) 0.0290(2) Uani 1 1 d . . . . .
Fe Fe 0.36462(3) 0.84760(3) 0.50514(2) 0.01838(11) Uani 1 1 d . . . . .
C1 C 0.2463(2) 0.7811(2) 0.44212(16) 0.0170(6) Uani 1 1 d . . . . .
C2 C 0.3031(2) 0.8289(2) 0.40101(16) 0.0213(7) Uani 1 1 d . . . . .
H2 H 0.335786 0.798312 0.367158 0.026 Uiso 1 1 calc R U . . .
C3 C 0.3054(2) 0.9271(2) 0.41771(17) 0.0255(8) Uani 1 1 d . . . . .
H3 H 0.341028 0.977524 0.398021 0.031 Uiso 1 1 calc R U . . .
C4 C 0.2519(2) 0.9414(2) 0.46801(18) 0.0255(8) Uani 1 1 d . . . . .
H4 H 0.242274 1.003757 0.489621 0.031 Uiso 1 1 calc R U . . .
C5 C 0.2148(2) 0.8521(2) 0.48385(17) 0.0195(7) Uani 1 1 d . . . . .
H5 H 0.173696 0.840894 0.517682 0.023 Uiso 1 1 calc R U . . .
C6 C 0.4809(2) 0.7583(2) 0.54014(17) 0.0227(7) Uani 1 1 d . . . . .
H6 H 0.496359 0.700153 0.515889 0.027 Uiso 1 1 calc R U . . .
C7 C 0.5172(2) 0.8512(3) 0.53421(18) 0.0266(8) Uani 1 1 d . . . . .
H7 H 0.561128 0.870100 0.503731 0.032 Uiso 1 1 calc R U . . .
C8 C 0.4777(2) 0.9133(3) 0.57616(18) 0.0253(8) Uani 1 1 d . . . . .
H8 H 0.489437 0.983424 0.580757 0.030 Uiso 1 1 calc R U . . .
C9 C 0.4171(2) 0.8592(2) 0.60989(16) 0.0217(7) Uani 1 1 d . . . . .
H9 H 0.379796 0.884300 0.643012 0.026 Uiso 1 1 calc R U . . .
C10 C 0.4178(2) 0.7627(2) 0.58691(16) 0.0197(7) Uani 1 1 d . . . . .
C11 C 0.4268(2) 0.6228(2) 0.69009(17) 0.0212(7) Uani 1 1 d . . . . .
C12 C 0.5277(3) 0.6422(2) 0.70850(18) 0.0272(8) Uani 1 1 d . . . . .
H12 H 0.556789 0.677440 0.677960 0.033 Uiso 1 1 calc R U . . .
C13 C 0.5859(3) 0.6102(3) 0.7712(2) 0.0353(9) Uani 1 1 d . . . . .
H13 H 0.654913 0.623382 0.783405 0.042 Uiso 1 1 calc R U . . .
C14 C 0.5448(3) 0.5595(3) 0.81594(19) 0.0349(9) Uani 1 1 d . . . . .
H14 H 0.585264 0.538036 0.859034 0.042 Uiso 1 1 calc R U . . .
C15 C 0.4442(3) 0.5395(3) 0.79820(18) 0.0316(9) Uani 1 1 d . . . . .
H15 H 0.415682 0.505002 0.829380 0.038 Uiso 1 1 calc R U . . .
C16 C 0.3852(3) 0.5699(2) 0.73507(18) 0.0261(8) Uani 1 1 d . . . . .
H16 H 0.316606 0.554817 0.722438 0.031 Uiso 1 1 calc R U . . .
C17 C 0.2441(2) 0.7155(2) 0.63675(16) 0.0199(7) Uani 1 1 d . . . . .
C18 C 0.2582(3) 0.7710(2) 0.69687(18) 0.0268(8) Uani 1 1 d . . . . .
H18 H 0.323319 0.783835 0.723894 0.032 Uiso 1 1 calc R U . . .
C19 C 0.1770(3) 0.8075(3) 0.7170(2) 0.0340(9) Uani 1 1 d . . . . .
H19 H 0.186837 0.844942 0.757902 0.041 Uiso 1 1 calc R U . . .
C20 C 0.0820(3) 0.7893(3) 0.6778(2) 0.0373(10) Uani 1 1 d . . . . .
H20 H 0.026730 0.815109 0.691345 0.045 Uiso 1 1 calc R U . . .
C21 C 0.0674(3) 0.7340(3) 0.6192(2) 0.0329(9) Uani 1 1 d . . . . .
H21 H 0.002084 0.721464 0.592464 0.039 Uiso 1 1 calc R U . . .
C22 C 0.1478(2) 0.6965(2) 0.59900(18) 0.0248(7) Uani 1 1 d . . . . .
H22 H 0.136960 0.657305 0.558916 0.030 Uiso 1 1 calc R U . . .
C23 C 0.2489(2) 0.6260(2) 0.35678(16) 0.0189(7) Uani 1 1 d . . . . .
C24 C 0.3442(2) 0.5990(2) 0.35508(17) 0.0230(7) Uani 1 1 d . . . . .
H24 H 0.391805 0.585192 0.397185 0.028 Uiso 1 1 calc R U . . .
C25 C 0.3702(3) 0.5921(3) 0.29277(19) 0.0310(8) Uani 1 1 d . . . . .
H25 H 0.435747 0.574595 0.292208 0.037 Uiso 1 1 calc R U . . .
C26 C 0.3007(3) 0.6108(3) 0.23086(19) 0.0330(9) Uani 1 1 d . . . . .
H26 H 0.319127 0.607189 0.188065 0.040 Uiso 1 1 calc R U . . .
C27 C 0.2055(3) 0.6344(3) 0.23159(18) 0.0318(9) Uani 1 1 d . . . . .
H27 H 0.157513 0.644880 0.189090 0.038 Uiso 1 1 calc R U . . .
C28 C 0.1789(2) 0.6431(2) 0.29419(17) 0.0255(8) Uani 1 1 d . . . . .
H28 H 0.113136 0.660615 0.294392 0.031 Uiso 1 1 calc R U . . .
C29 C 0.0874(2) 0.6465(2) 0.42087(16) 0.0196(7) Uani 1 1 d . . . . .
C30 C 0.0284(2) 0.7247(3) 0.39843(19) 0.0282(8) Uani 1 1 d . . . . .
H30 H 0.058421 0.784716 0.395574 0.034 Uiso 1 1 calc R U . . .
C31 C -0.0740(2) 0.7172(3) 0.3800(2) 0.0331(9) Uani 1 1 d . . . . .
H31 H -0.113411 0.771671 0.364112 0.040 Uiso 1 1 calc R U . . .
C32 C -0.1181(3) 0.6317(3) 0.3846(2) 0.0368(10) Uani 1 1 d . . . . .
H32 H -0.188262 0.626460 0.372706 0.044 Uiso 1 1 calc R U . . .
C33 C -0.0605(3) 0.5542(3) 0.4064(3) 0.0677(17) Uani 1 1 d . . . . .
H33 H -0.091105 0.494413 0.408850 0.081 Uiso 1 1 calc R U . . .
C34 C 0.0422(3) 0.5605(3) 0.4251(3) 0.0498(13) Uani 1 1 d . . . . .
H34 H 0.081127 0.505605 0.440799 0.060 Uiso 1 1 calc R U . . .
C35 C 0.3138(2) 0.3621(2) 0.53051(16) 0.0216(7) Uani 1 1 d . . . . .
C36 C 0.3001(2) 0.2667(2) 0.53663(17) 0.0231(7) Uani 1 1 d . . . . .
C37 C 0.2327(3) 0.2194(3) 0.4796(2) 0.0330(9) Uani 1 1 d . . . . .
N N 0.1780(3) 0.1807(3) 0.43448(19) 0.0476(9) Uani 1 1 d . . . . .
C38 C 0.3427(3) 0.2064(2) 0.59725(19) 0.0267(8) Uani 1 1 d . . . . .
C39 C 0.2871(3) 0.1310(3) 0.6150(2) 0.0339(9) Uani 1 1 d . . . . .
H39 H 0.221437 0.119241 0.588368 0.041 Uiso 1 1 calc R U . . .
C40 C 0.3293(3) 0.0737(3) 0.6719(2) 0.0366(9) Uani 1 1 d . . . . .
H40 H 0.291102 0.023634 0.684143 0.044 Uiso 1 1 calc R U . . .
C41 C 0.4250(3) 0.0878(3) 0.7110(2) 0.0362(9) Uani 1 1 d . . . . .
H41 H 0.453078 0.048054 0.749521 0.043 Uiso 1 1 calc R U . . .
C42 C 0.4791(3) 0.1618(3) 0.69241(19) 0.0322(9) Uani 1 1 d . . . . .
O1 O 0.5755(2) 0.1836(2) 0.72603(14) 0.0436(7) Uani 1 1 d . . . . .
C43 C 0.6254(3) 0.1257(3) 0.7842(2) 0.0499(12) Uani 1 1 d . . . . .
H43A H 0.628060 0.059699 0.768920 0.075 Uiso 1 1 calc R U . . .
H43B H 0.589014 0.128428 0.820448 0.075 Uiso 1 1 calc R U . . .
H43C H 0.692820 0.149524 0.802782 0.075 Uiso 1 1 calc R U . . .
C44 C 0.4379(2) 0.2200(2) 0.63703(19) 0.0271(8) Uani 1 1 d . . . . .
H44 H 0.476094 0.270916 0.625969 0.033 Uiso 1 1 calc R U . . .
O2 O 0.500(3) 0.4758(18) 0.9912(19) 0.156(9) Uani 0.5 1 d D U P A -1
H2A H 0.506064 0.449090 0.954641 0.234 Uiso 0.5 1 calc R U P A -1
C51 C 0.4473(12) 0.5561(12) 0.9750(8) 0.106(5) Uani 0.5 1 d D U P A -1
H51A H 0.427788 0.579542 1.016045 0.159 Uiso 0.5 1 calc R U P A -1
H51B H 0.387975 0.543087 0.937842 0.159 Uiso 0.5 1 calc R U P A -1
H51C H 0.487660 0.604381 0.959379 0.159 Uiso 0.5 1 calc R U P A -1

loop_
_atom_site_aniso_label
_atom_site_aniso_U_11
_atom_site_aniso_U_22
_atom_site_aniso_U_33
_atom_site_aniso_U_23
_atom_site_aniso_U_13
_atom_site_aniso_U_12
Ni 0.0183(2) 0.0140(2) 0.0166(2) 0.00041(17) -0.00120(16) 0.00069(16)
P1 0.0178(4) 0.0154(4) 0.0170(4) 0.0006(3) -0.0003(3) -0.0007(3)
P2 0.0145(4) 0.0141(4) 0.0176(4) 0.0004(3) -0.0002(3) -0.0007(3)
S1 0.0241(4) 0.0183(4) 0.0189(4) 0.0006(3) -0.0032(3) 0.0033(3)
S2 0.0409(5) 0.0164(5) 0.0212(4) -0.0011(3) -0.0082(4) 0.0044(4)
Fe 0.0152(2) 0.0168(2) 0.0204(2) 0.00186(19) -0.00079(18) -0.00349(18)
C1 0.0130(14) 0.0159(16) 0.0187(16) 0.0025(13) -0.0022(12) -0.0007(12)
C2 0.0180(15) 0.0279(19) 0.0162(16) 0.0039(14) 0.0008(12) -0.0030(13)
C3 0.0198(16) 0.025(2) 0.0250(19) 0.0116(15) -0.0068(14) -0.0080(14)
C4 0.0229(17) 0.0165(18) 0.032(2) 0.0017(15) -0.0028(14) -0.0002(13)
C5 0.0145(15) 0.0165(17) 0.0241(17) 0.0011(14) -0.0013(13) -0.0013(12)
C6 0.0163(15) 0.0257(19) 0.0230(18) 0.0006(14) -0.0008(13) 0.0012(13)
C7 0.0137(15) 0.033(2) 0.0299(19) 0.0051(16) -0.0008(14) -0.0041(14)
C8 0.0203(16) 0.0228(19) 0.0277(19) 0.0003(15) -0.0036(14) -0.0064(14)
C9 0.0202(16) 0.0234(19) 0.0179(17) 0.0003(14) -0.0016(13) -0.0028(13)
C10 0.0167(15) 0.0207(18) 0.0174(16) 0.0025(13) -0.0039(12) -0.0007(13)
C11 0.0252(17) 0.0158(17) 0.0184(17) -0.0018(13) -0.0026(13) 0.0020(13)
C12 0.0315(19) 0.0189(19) 0.0261(19) 0.0005(15) -0.0024(15) 0.0005(14)
C13 0.0296(19) 0.034(2) 0.033(2) -0.0020(18) -0.0096(16) 0.0034(16)
C14 0.044(2) 0.030(2) 0.0220(19) -0.0013(16) -0.0077(16) 0.0114(17)
C15 0.050(2) 0.022(2) 0.0201(18) 0.0023(15) 0.0043(16) 0.0061(16)
C16 0.0310(19) 0.0212(19) 0.0242(18) -0.0012(15) 0.0032(15) -0.0002(14)
C17 0.0234(16) 0.0175(17) 0.0195(17) 0.0025(13) 0.0066(13) 0.0006(13)
C18 0.0306(18) 0.0230(19) 0.0258(19) -0.0023(15) 0.0052(15) -0.0024(15)
C19 0.052(2) 0.024(2) 0.031(2) -0.0031(16) 0.0193(18) 0.0008(17)
C20 0.038(2) 0.035(2) 0.046(3) 0.0051(19) 0.0232(19) 0.0061(17)
C21 0.0254(18) 0.035(2) 0.041(2) 0.0035(18) 0.0137(17) -0.0034(16)
C22 0.0264(18) 0.0213(19) 0.0274(19) 0.0026(15) 0.0082(15) -0.0041(14)
C23 0.0212(16) 0.0151(16) 0.0191(17) -0.0008(13) 0.0024(13) 0.0011(12)
C24 0.0220(16) 0.0229(19) 0.0218(18) -0.0026(14) 0.0016(14) 0.0010(13)
C25 0.0296(19) 0.034(2) 0.032(2) -0.0053(17) 0.0114(16) 0.0042(16)
C26 0.042(2) 0.036(2) 0.0223(19) -0.0039(16) 0.0090(16) 0.0054(17)
C27 0.038(2) 0.035(2) 0.0161(18) -0.0025(16) -0.0052(15) 0.0106(17)
C28 0.0249(17) 0.0235(19) 0.0241(18) -0.0031(15) -0.0011(14) 0.0058(14)
C29 0.0169(15) 0.0224(18) 0.0172(16) 0.0008(13) -0.0003(12) -0.0018(13)
C30 0.0202(17) 0.0227(19) 0.039(2) 0.0015(16) 0.0032(15) -0.0034(14)
C31 0.0219(18) 0.031(2) 0.044(2) -0.0032(18) 0.0036(16) 0.0034(15)
C32 0.0171(17) 0.050(3) 0.041(2) 0.007(2) 0.0036(16) -0.0085(17)
C33 0.027(2) 0.040(3) 0.123(5) 0.033(3) -0.008(3) -0.0189(19)
C34 0.026(2) 0.022(2) 0.089(4) 0.017(2) -0.009(2) -0.0052(16)
C35 0.0214(16) 0.0227(18) 0.0188(17) 0.0000(14) 0.0017(13) 0.0054(13)
C36 0.0222(16) 0.0203(18) 0.0262(19) 0.0007(14) 0.0050(14) 0.0076(13)
C37 0.0266(19) 0.0144(18) 0.057(3) -0.0046(18) 0.0088(18) 0.0021(14)
N 0.054(2) 0.031(2) 0.050(2) -0.0069(17) -0.0028(18) 0.0099(17)
C38 0.0324(19) 0.0202(19) 0.031(2) -0.0003(15) 0.0137(16) 0.0052(14)
C39 0.033(2) 0.029(2) 0.042(2) -0.0058(18) 0.0147(18) 0.0001(16)
C40 0.050(2) 0.023(2) 0.043(2) -0.0012(17) 0.023(2) -0.0022(17)
C41 0.051(2) 0.028(2) 0.031(2) 0.0063(17) 0.0147(19) 0.0064(18)
C42 0.039(2) 0.029(2) 0.030(2) -0.0002(16) 0.0099(17) 0.0065(16)
O1 0.0410(16) 0.0477(19) 0.0345(16) 0.0150(13) -0.0049(13) 0.0055(13)
C43 0.056(3) 0.050(3) 0.035(2) 0.018(2) -0.005(2) 0.011(2)
C44 0.0289(18) 0.0162(18) 0.037(2) 0.0020(15) 0.0093(16) -0.0006(14)
O2 0.114(7) 0.196(19) 0.180(16) 0.077(16) 0.077(10) 0.011(15)
C51 0.120(11) 0.125(11) 0.083(9) 0.059(8) 0.047(8) 0.060(9)

loop_
_atom_type_symbol
_atom_type_description
_atom_type_scat_dispersion_real
_atom_type_scat_dispersion_imag
_atom_type_scat_source
C C 0.0033 0.0016 'International Tables Vol C Tables 4.2.6.8 and 6.1.1.4'
H H 0.0000 0.0000 'International Tables Vol C Tables 4.2.6.8 and 6.1.1.4'
N N 0.0061 0.0033 'International Tables Vol C Tables 4.2.6.8 and 6.1.1.4'
O O 0.0106 0.0060 'International Tables Vol C Tables 4.2.6.8 and 6.1.1.4'
P P 0.1023 0.0942 'International Tables Vol C Tables 4.2.6.8 and 6.1.1.4'
S S 0.1246 0.1234 'International Tables Vol C Tables 4.2.6.8 and 6.1.1.4'
Fe Fe 0.3463 0.8444 'International Tables Vol C Tables 4.2.6.8 and 6.1.1.4'
Ni Ni 0.3393 1.1124 'International Tables Vol C Tables 4.2.6.8 and 6.1.1.4'

loop_
_geom_angle_atom_site_label_1
_geom_angle_atom_site_label_2
_geom_angle_atom_site_label_3
_geom_angle
_geom_angle_site_symmetry_1
_geom_angle_site_symmetry_3
_geom_angle_publ_flag
S1 Ni P1 91.68(3) . . ?
S1 Ni S2 77.72(3) . . ?
P1 Ni S2 169.10(4) . . ?
S1 Ni P2 169.30(4) . . ?
P1 Ni P2 98.93(3) . . ?
S2 Ni P2 91.62(3) . . ?
C10 P1 C11 102.32(15) . . ?
C10 P1 C17 106.62(15) . . ?
C11 P1 C17 101.09(15) . . ?
C10 P1 Ni 114.50(11) . . ?
C11 P1 Ni 116.84(11) . . ?
C17 P1 Ni 113.87(11) . . ?
C23 P2 C1 99.03(15) . . ?
C23 P2 C29 103.21(14) . . ?
C1 P2 C29 103.07(14) . . ?
C23 P2 Ni 112.65(11) . . ?
C1 P2 Ni 121.54(10) . . ?
C29 P2 Ni 114.79(11) . . ?
C35 S1 Ni 88.06(11) . . ?
C35 S2 Ni 87.89(12) . . ?
C10 Fe C5 109.95(13) . . ?
C10 Fe C6 41.60(13) . . ?
C5 Fe C6 141.63(13) . . ?
C10 Fe C1 107.76(13) . . ?
C5 Fe C1 41.43(13) . . ?
C6 Fe C1 112.47(13) . . ?
C10 Fe C9 41.54(13) . . ?
C5 Fe C9 107.42(13) . . ?
C6 Fe C9 69.33(13) . . ?
C1 Fe C9 134.17(13) . . ?
C10 Fe C4 140.60(14) . . ?
C5 Fe C4 40.92(13) . . ?
C6 Fe C4 177.31(14) . . ?
C1 Fe C4 69.00(13) . . ?
C9 Fe C4 111.42(14) . . ?
C10 Fe C2 136.05(14) . . ?
C5 Fe C2 69.14(13) . . ?
C6 Fe C2 111.31(14) . . ?
C1 Fe C2 41.27(12) . . ?
C9 Fe C2 175.44(13) . . ?
C4 Fe C2 68.16(14) . . ?
C10 Fe C8 69.21(13) . . ?
C5 Fe C8 134.72(14) . . ?
C6 Fe C8 68.44(14) . . ?
C1 Fe C8 174.67(13) . . ?
C9 Fe C8 40.74(13) . . ?
C4 Fe C8 110.32(14) . . ?
C2 Fe C8 143.82(13) . . ?
C10 Fe C3 176.24(13) . . ?
C5 Fe C3 68.38(13) . . ?
C6 Fe C3 137.94(14) . . ?
C1 Fe C3 68.69(12) . . ?
C9 Fe C3 141.90(14) . . ?
C4 Fe C3 40.04(14) . . ?
C2 Fe C3 40.38(13) . . ?
C8 Fe C3 114.43(14) . . ?
C10 Fe C7 68.91(13) . . ?
C5 Fe C7 174.82(14) . . ?
C6 Fe C7 40.46(13) . . ?
C1 Fe C7 143.68(14) . . ?
C9 Fe C7 68.23(13) . . ?
C4 Fe C7 137.11(14) . . ?
C2 Fe C7 115.35(13) . . ?
C8 Fe C7 40.11(14) . . ?
C3 Fe C7 113.07(14) . . ?
C5 C1 C2 107.1(3) . . ?
C5 C1 P2 128.4(2) . . ?
C2 C1 P2 124.5(2) . . ?
C5 C1 Fe 68.99(17) . . ?
C2 C1 Fe 70.04(17) . . ?
P2 C1 Fe 125.45(16) . . ?
C3 C2 C1 107.8(3) . . ?
C3 C2 Fe 70.10(19) . . ?
C1 C2 Fe 68.68(17) . . ?
C3 C2 H2 126.1 . . ?
C1 C2 H2 126.1 . . ?
Fe C2 H2 126.1 . . ?
C4 C3 C2 108.7(3) . . ?
C4 C3 Fe 69.39(19) . . ?
C2 C3 Fe 69.53(18) . . ?
C4 C3 H3 125.6 . . ?
C2 C3 H3 125.6 . . ?
Fe C3 H3 125.6 . . ?
C3 C4 C5 108.6(3) . . ?
C3 C4 Fe 70.57(19) . . ?
C5 C4 Fe 68.85(18) . . ?
C3 C4 H4 125.7 . . ?
C5 C4 H4 125.7 . . ?
Fe C4 H4 125.7 . . ?
C4 C5 C1 107.8(3) . . ?
C4 C5 Fe 70.23(18) . . ?
C1 C5 Fe 69.58(17) . . ?
C4 C5 H5 126.1 . . ?
C1 C5 H5 126.1 . . ?
Fe C5 H5 126.1 . . ?
C7 C6 C10 107.7(3) . . ?
C7 C6 Fe 70.89(19) . . ?
C10 C6 Fe 68.20(17) . . ?
C7 C6 H6 126.1 . . ?
C10 C6 H6 126.1 . . ?
Fe C6 H6 126.1 . . ?
C8 C7 C6 108.8(3) . . ?
C8 C7 Fe 69.72(18) . . ?
C6 C7 Fe 68.65(17) . . ?
C8 C7 H7 125.6 . . ?
C6 C7 H7 125.6 . . ?
Fe C7 H7 125.6 . . ?
C7 C8 C9 108.3(3) . . ?
C7 C8 Fe 70.16(19) . . ?
C9 C8 Fe 68.90(18) . . ?
C7 C8 H8 125.9 . . ?
C9 C8 H8 125.9 . . ?
Fe C8 H8 125.9 . . ?
C8 C9 C10 107.6(3) . . ?
C8 C9 Fe 70.37(19) . . ?
C10 C9 Fe 68.07(18) . . ?
C8 C9 H9 126.2 . . ?
C10 C9 H9 126.2 . . ?
Fe C9 H9 126.2 . . ?
C9 C10 C6 107.6(3) . . ?
C9 C10 P1 127.3(2) . . ?
C6 C10 P1 125.0(3) . . ?
C9 C10 Fe 70.39(18) . . ?
C6 C10 Fe 70.20(18) . . ?
P1 C10 Fe 122.29(16) . . ?
C12 C11 C16 119.4(3) . . ?
C12 C11 P1 121.2(3) . . ?
C16 C11 P1 119.4(2) . . ?
C13 C12 C11 120.1(3) . . ?
C13 C12 H12 120.0 . . ?
C11 C12 H12 120.0 . . ?
C14 C13 C12 120.6(3) . . ?
C14 C13 H13 119.7 . . ?
C12 C13 H13 119.7 . . ?
C13 C14 C15 120.0(3) . . ?
C13 C14 H14 120.0 . . ?
C15 C14 H14 120.0 . . ?
C16 C15 C14 120.1(4) . . ?
C16 C15 H15 119.9 . . ?
C14 C15 H15 119.9 . . ?
C15 C16 C11 119.8(3) . . ?
C15 C16 H16 120.1 . . ?
C11 C16 H16 120.1 . . ?
C22 C17 C18 118.6(3) . . ?
C22 C17 P1 119.1(3) . . ?
C18 C17 P1 122.2(2) . . ?
C19 C18 C17 120.1(3) . . ?
C19 C18 H18 120.0 . . ?
C17 C18 H18 120.0 . . ?
C20 C19 C18 120.2(4) . . ?
C20 C19 H19 119.9 . . ?
C18 C19 H19 119.9 . . ?
C21 C20 C19 120.1(3) . . ?
C21 C20 H20 120.0 . . ?
C19 C20 H20 120.0 . . ?
C20 C21 C22 120.2(4) . . ?
C20 C21 H21 119.9 . . ?
C22 C21 H21 119.9 . . ?
C21 C22 C17 120.7(3) . . ?
C21 C22 H22 119.6 . . ?
C17 C22 H22 119.6 . . ?
C24 C23 C28 119.0(3) . . ?
C24 C23 P2 119.2(2) . . ?
C28 C23 P2 121.4(2) . . ?
C25 C24 C23 120.5(3) . . ?
C25 C24 H24 119.7 . . ?
C23 C24 H24 119.7 . . ?
C24 C25 C26 120.2(3) . . ?
C24 C25 H25 119.9 . . ?
C26 C25 H25 119.9 . . ?
C27 C26 C25 119.9(3) . . ?
C27 C26 H26 120.1 . . ?
C25 C26 H26 120.1 . . ?
C26 C27 C28 120.4(3) . . ?
C26 C27 H27 119.8 . . ?
C28 C27 H27 119.8 . . ?
C27 C28 C23 119.9(3) . . ?
C27 C28 H28 120.0 . . ?
C23 C28 H28 120.0 . . ?
C34 C29 C30 118.4(3) . . ?
C34 C29 P2 119.9(3) . . ?
C30 C29 P2 121.6(2) . . ?
C29 C30 C31 121.1(3) . . ?
C29 C30 H30 119.5 . . ?
C31 C30 H30 119.5 . . ?
C32 C31 C30 120.1(3) . . ?
C32 C31 H31 119.9 . . ?
C30 C31 H31 119.9 . . ?
C33 C32 C31 119.2(3) . . ?
C33 C32 H32 120.4 . . ?
C31 C32 H32 120.4 . . ?
C32 C33 C34 121.5(4) . . ?
C32 C33 H33 119.3 . . ?
C34 C33 H33 119.3 . . ?
C29 C34 C33 119.7(4) . . ?
C29 C34 H34 120.1 . . ?
C33 C34 H34 120.1 . . ?
C36 C35 S2 126.4(3) . . ?
C36 C35 S1 128.2(3) . . ?
S2 C35 S1 105.07(18) . . ?
C35 C36 C37 117.5(3) . . ?
C35 C36 C38 127.0(3) . . ?
C37 C36 C38 115.4(3) . . ?
N C37 C36 179.0(5) . . ?
C44 C38 C39 118.2(3) . . ?
C44 C38 C36 121.6(3) . . ?
C39 C38 C36 120.2(3) . . ?
C40 C39 C38 119.4(4) . . ?
C40 C39 H39 120.3 . . ?
C38 C39 H39 120.3 . . ?
C41 C40 C39 121.8(4) . . ?
C41 C40 H40 119.1 . . ?
C39 C40 H40 119.1 . . ?
C40 C41 C42 118.0(4) . . ?
C40 C41 H41 121.0 . . ?
C42 C41 H41 121.0 . . ?
O1 C42 C44 114.7(3) . . ?
O1 C42 C41 124.5(3) . . ?
C44 C42 C41 120.9(4) . . ?
C42 O1 C43 118.6(3) . . ?
O1 C43 H43A 109.5 . . ?
O1 C43 H43B 109.5 . . ?
H43A C43 H43B 109.5 . . ?
O1 C43 H43C 109.5 . . ?
H43A C43 H43C 109.5 . . ?
H43B C43 H43C 109.5 . . ?
C42 C44 C38 121.7(3) . . ?
C42 C44 H44 119.1 . . ?
C38 C44 H44 119.1 . . ?
C51 O2 H2A 109.5 . . ?
O2 C51 H51A 109.5 . . ?
O2 C51 H51B 109.5 . . ?
H51A C51 H51B 109.5 . . ?
O2 C51 H51C 109.5 . . ?
H51A C51 H51C 109.5 . . ?
H51B C51 H51C 109.5 . . ?

loop_
_geom_bond_atom_site_label_1
_geom_bond_atom_site_label_2
_geom_bond_distance
_geom_bond_site_symmetry_2
_geom_bond_publ_flag
Ni S1 2.2013(9) . ?
Ni P1 2.2017(9) . ?
Ni S2 2.2070(10) . ?
Ni P2 2.2259(9) . ?
P1 C10 1.802(3) . ?
P1 C11 1.824(3) . ?
P1 C17 1.832(3) . ?
P2 C23 1.820(3) . ?
P2 C1 1.822(3) . ?
P2 C29 1.837(3) . ?
S1 C35 1.743(3) . ?
S2 C35 1.742(3) . ?
Fe C10 2.005(3) . ?
Fe C5 2.026(3) . ?
Fe C6 2.032(3) . ?
Fe C1 2.034(3) . ?
Fe C9 2.036(3) . ?
Fe C4 2.044(3) . ?
Fe C2 2.052(3) . ?
Fe C8 2.055(3) . ?
Fe C3 2.059(3) . ?
Fe C7 2.061(3) . ?
C1 C5 1.436(4) . ?
C1 C2 1.440(4) . ?
C2 C3 1.419(5) . ?
C2 H2 1.0000 . ?
C3 C4 1.405(5) . ?
C3 H3 1.0000 . ?
C4 C5 1.423(5) . ?
C4 H4 1.0000 . ?
C5 H5 1.0000 . ?
C6 C7 1.416(5) . ?
C6 C10 1.433(4) . ?
C6 H6 1.0000 . ?
C7 C8 1.412(5) . ?
C7 H7 1.0000 . ?
C8 C9 1.424(5) . ?
C8 H8 1.0000 . ?
C9 C10 1.433(5) . ?
C9 H9 1.0000 . ?
C11 C12 1.390(5) . ?
C11 C16 1.397(5) . ?
C12 C13 1.382(5) . ?
C12 H12 0.9500 . ?
C13 C14 1.373(6) . ?
C13 H13 0.9500 . ?
C14 C15 1.387(5) . ?
C14 H14 0.9500 . ?
C15 C16 1.386(5) . ?
C15 H15 0.9500 . ?
C16 H16 0.9500 . ?
C17 C22 1.391(4) . ?
C17 C18 1.401(5) . ?
C18 C19 1.389(5) . ?
C18 H18 0.9500 . ?
C19 C20 1.384(5) . ?
C19 H19 0.9500 . ?
C20 C21 1.373(5) . ?
C20 H20 0.9500 . ?
C21 C22 1.386(5) . ?
C21 H21 0.9500 . ?
C22 H22 0.9500 . ?
C23 C24 1.391(4) . ?
C23 C28 1.398(4) . ?
C24 C25 1.379(5) . ?
C24 H24 0.9500 . ?
C25 C26 1.388(5) . ?
C25 H25 0.9500 . ?
C26 C27 1.372(5) . ?
C26 H26 0.9500 . ?
C27 C28 1.392(5) . ?
C27 H27 0.9500 . ?
C28 H28 0.9500 . ?
C29 C34 1.375(5) . ?
C29 C30 1.380(5) . ?
C30 C31 1.386(5) . ?
C30 H30 0.9500 . ?
C31 C32 1.364(5) . ?
C31 H31 0.9500 . ?
C32 C33 1.360(6) . ?
C32 H32 0.9500 . ?
C33 C34 1.390(5) . ?
C33 H33 0.9500 . ?
C34 H34 0.9500 . ?
C35 C36 1.365(5) . ?
C36 C37 1.442(5) . ?
C36 C38 1.473(5) . ?
C37 N 1.159(5) . ?
C38 C44 1.379(5) . ?
C38 C39 1.410(5) . ?
C39 C40 1.395(5) . ?
C39 H39 0.9500 . ?
C40 C41 1.382(6) . ?
C40 H40 0.9500 . ?
C41 C42 1.389(5) . ?
C41 H41 0.9500 . ?
C42 O1 1.378(4) . ?
C42 C44 1.378(5) . ?
O1 C43 1.445(4) . ?
C43 H43A 0.9800 . ?
C43 H43B 0.9800 . ?
C43 H43C 0.9800 . ?
C44 H44 0.9500 . ?
O2 C51 1.345(18) . ?
O2 H2A 0.8400 . ?
C51 H51A 0.9800 . ?
C51 H51B 0.9800 . ?
C51 H51C 0.9800 . ?

loop_
_geom_torsion_atom_site_label_1
_geom_torsion_atom_site_label_2
_geom_torsion_atom_site_label_3
_geom_torsion_atom_site_label_4
_geom_torsion
_geom_torsion_site_symmetry_1
_geom_torsion_site_symmetry_2
_geom_torsion_site_symmetry_3
_geom_torsion_site_symmetry_4
_geom_torsion_publ_flag
C23 P2 C1 C5 161.5(3) . . . . ?
C29 P2 C1 C5 55.6(3) . . . . ?
Ni P2 C1 C5 -74.7(3) . . . . ?
C23 P2 C1 C2 -19.4(3) . . . . ?
C29 P2 C1 C2 -125.3(3) . . . . ?
Ni P2 C1 C2 104.3(2) . . . . ?
C23 P2 C1 Fe -108.3(2) . . . . ?
C29 P2 C1 Fe 145.76(19) . . . . ?
Ni P2 C1 Fe 15.4(2) . . . . ?
C5 C1 C2 C3 -0.2(3) . . . . ?
P2 C1 C2 C3 -179.4(2) . . . . ?
Fe C1 C2 C3 -59.4(2) . . . . ?
C5 C1 C2 Fe 59.3(2) . . . . ?
P2 C1 C2 Fe -119.9(2) . . . . ?
C1 C2 C3 C4 0.1(4) . . . . ?
Fe C2 C3 C4 -58.4(2) . . . . ?
C1 C2 C3 Fe 58.5(2) . . . . ?
C2 C3 C4 C5 0.0(4) . . . . ?
Fe C3 C4 C5 -58.5(2) . . . . ?
C2 C3 C4 Fe 58.5(2) . . . . ?
C3 C4 C5 C1 -0.1(3) . . . . ?
Fe C4 C5 C1 -59.7(2) . . . . ?
C3 C4 C5 Fe 59.6(2) . . . . ?
C2 C1 C5 C4 0.2(3) . . . . ?
P2 C1 C5 C4 179.3(2) . . . . ?
Fe C1 C5 C4 60.1(2) . . . . ?
C2 C1 C5 Fe -59.9(2) . . . . ?
P2 C1 C5 Fe 119.2(2) . . . . ?
C10 C6 C7 C8 -0.2(4) . . . . ?
Fe C6 C7 C8 58.3(2) . . . . ?
C10 C6 C7 Fe -58.4(2) . . . . ?
C6 C7 C8 C9 0.9(4) . . . . ?
Fe C7 C8 C9 58.5(2) . . . . ?
C6 C7 C8 Fe -57.6(2) . . . . ?
C7 C8 C9 C10 -1.3(4) . . . . ?
Fe C8 C9 C10 58.0(2) . . . . ?
C7 C8 C9 Fe -59.3(2) . . . . ?
C8 C9 C10 C6 1.2(3) . . . . ?
Fe C9 C10 C6 60.6(2) . . . . ?
C8 C9 C10 P1 -175.7(2) . . . . ?
Fe C9 C10 P1 -116.2(3) . . . . ?
C8 C9 C10 Fe -59.5(2) . . . . ?
C7 C6 C10 C9 -0.6(3) . . . . ?
Fe C6 C10 C9 -60.8(2) . . . . ?
C7 C6 C10 P1 176.3(2) . . . . ?
Fe C6 C10 P1 116.2(2) . . . . ?
C7 C6 C10 Fe 60.1(2) . . . . ?
C11 P1 C10 C9 -85.4(3) . . . . ?
C17 P1 C10 C9 20.3(3) . . . . ?
Ni P1 C10 C9 147.1(2) . . . . ?
C11 P1 C10 C6 98.2(3) . . . . ?
C17 P1 C10 C6 -156.1(3) . . . . ?
Ni P1 C10 C6 -29.2(3) . . . . ?
C11 P1 C10 Fe -174.45(19) . . . . ?
C17 P1 C10 Fe -68.7(2) . . . . ?
Ni P1 C10 Fe 58.1(2) . . . . ?
C10 P1 C11 C12 -22.6(3) . . . . ?
C17 P1 C11 C12 -132.6(3) . . . . ?
Ni P1 C11 C12 103.3(3) . . . . ?
C10 P1 C11 C16 157.9(3) . . . . ?
C17 P1 C11 C16 48.0(3) . . . . ?
Ni P1 C11 C16 -76.2(3) . . . . ?
C16 C11 C12 C13 -0.7(5) . . . . ?
P1 C11 C12 C13 179.8(3) . . . . ?
C11 C12 C13 C14 -0.3(6) . . . . ?
C12 C13 C14 C15 0.3(6) . . . . ?
C13 C14 C15 C16 0.6(6) . . . . ?
C14 C15 C16 C11 -1.6(5) . . . . ?
C12 C11 C16 C15 1.7(5) . . . . ?
P1 C11 C16 C15 -178.8(3) . . . . ?
C10 P1 C17 C22 117.7(3) . . . . ?
C11 P1 C17 C22 -135.7(3) . . . . ?
Ni P1 C17 C22 -9.6(3) . . . . ?
C10 P1 C17 C18 -64.3(3) . . . . ?
C11 P1 C17 C18 42.3(3) . . . . ?
Ni P1 C17 C18 168.4(2) . . . . ?
C22 C17 C18 C19 -1.2(5) . . . . ?
P1 C17 C18 C19 -179.3(3) . . . . ?
C17 C18 C19 C20 -0.2(6) . . . . ?
C18 C19 C20 C21 0.9(6) . . . . ?
C19 C20 C21 C22 -0.3(6) . . . . ?
C20 C21 C22 C17 -1.2(6) . . . . ?
C18 C17 C22 C21 1.9(5) . . . . ?
P1 C17 C22 C21 -180.0(3) . . . . ?
C1 P2 C23 C24 91.8(3) . . . . ?
C29 P2 C23 C24 -162.4(3) . . . . ?
Ni P2 C23 C24 -38.0(3) . . . . ?
C1 P2 C23 C28 -79.8(3) . . . . ?
C29 P2 C23 C28 26.0(3) . . . . ?
Ni P2 C23 C28 150.4(2) . . . . ?
C28 C23 C24 C25 2.0(5) . . . . ?
P2 C23 C24 C25 -169.8(3) . . . . ?
C23 C24 C25 C26 -1.0(5) . . . . ?
C24 C25 C26 C27 -1.2(6) . . . . ?
C25 C26 C27 C28 2.3(6) . . . . ?
C26 C27 C28 C23 -1.2(6) . . . . ?
C24 C23 C28 C27 -1.0(5) . . . . ?
P2 C23 C28 C27 170.7(3) . . . . ?
C23 P2 C29 C34 86.8(3) . . . . ?
C1 P2 C29 C34 -170.5(3) . . . . ?
Ni P2 C29 C34 -36.2(4) . . . . ?
C23 P2 C29 C30 -89.5(3) . . . . ?
C1 P2 C29 C30 13.2(3) . . . . ?
Ni P2 C29 C30 147.5(3) . . . . ?
C34 C29 C30 C31 -0.5(6) . . . . ?
P2 C29 C30 C31 175.8(3) . . . . ?
C29 C30 C31 C32 0.8(6) . . . . ?
C30 C31 C32 C33 -1.0(6) . . . . ?
C31 C32 C33 C34 1.1(8) . . . . ?
C30 C29 C34 C33 0.6(7) . . . . ?
P2 C29 C34 C33 -175.9(4) . . . . ?
C32 C33 C34 C29 -0.8(8) . . . . ?
Ni S2 C35 C36 164.8(3) . . . . ?
Ni S2 C35 S1 -9.60(14) . . . . ?
Ni S1 C35 C36 -164.7(3) . . . . ?
Ni S1 C35 S2 9.63(14) . . . . ?
S2 C35 C36 C37 -5.6(5) . . . . ?
S1 C35 C36 C37 167.5(3) . . . . ?
S2 C35 C36 C38 178.0(3) . . . . ?
S1 C35 C36 C38 -8.9(5) . . . . ?
C35 C36 C38 C44 -37.8(5) . . . . ?
C37 C36 C38 C44 145.7(3) . . . . ?
C35 C36 C38 C39 143.8(4) . . . . ?
C37 C36 C38 C39 -32.6(5) . . . . ?
C44 C38 C39 C40 0.6(5) . . . . ?
C36 C38 C39 C40 179.0(3) . . . . ?
C38 C39 C40 C41 -1.1(6) . . . . ?
C39 C40 C41 C42 0.4(6) . . . . ?
C40 C41 C42 O1 -179.3(3) . . . . ?
C40 C41 C42 C44 0.7(6) . . . . ?
C44 C42 O1 C43 -179.2(3) . . . . ?
C41 C42 O1 C43 0.8(6) . . . . ?
O1 C42 C44 C38 178.8(3) . . . . ?
C41 C42 C44 C38 -1.2(6) . . . . ?
C39 C38 C44 C42 0.5(5) . . . . ?
C36 C38 C44 C42 -177.8(3) . . . . ?
